data_2226009
loop_
_publ_author_name
'Hao, Lujiang'
'Zhang, Xiaofei'
'Chen, Jiangkui'

_publ_section_title
;
 Tetrakis(2-methylbenzimidazolium) \b-octamolybdate(VI)
;
_journal_coeditor_code WM2318
_journal_issue 5
_journal_name_full 'Acta Crystallographica Section E'
_journal_page_first m505
_journal_paper_doi 10.1107/S1600536810012304
_journal_volume 66
_journal_year 2010
_chemical_formula_iupac '(C8 H9 N2)4 [Mo8 O26]'
_chemical_formula_moiety '(C8 H9 N2)4 + [Mo8 O26] 4-'
_chemical_formula_sum 'C32 H36 Mo8 N8 O26'
_chemical_formula_weight 1716.21
_chemical_name_systematic
;
Tetrakis(2-methylbenzimidazolium) \b-octamolybdate(VI)
;
_space_group_IT_number 14
_symmetry_cell_setting monoclinic
_symmetry_space_group_name_Hall '-P 2yn'
_symmetry_space_group_name_H-M 'P 1 21/n 1'
_atom_sites_solution_hydrogens geom
_atom_sites_solution_primary direct
_atom_sites_solution_secondary difmap
_audit_creation_method SHELXL-97
_cell_angle_alpha 90.00
_cell_angle_beta 112.305(5)
_cell_angle_gamma 90.00
_cell_formula_units_Z 2
_cell_length_a 10.4831(12)
_cell_length_b 17.803(2)
_cell_length_c 13.794(2)
_cell_measurement_reflns_used 8117
_cell_measurement_temperature 296(2)
_cell_measurement_theta_max 30.01
_cell_measurement_theta_min 2.39
_cell_volume 2381.8(5)
_computing_cell_refinement 'SAINT-Plus (Bruker, 2001)'
_computing_data_collection 'APEX2 (Bruker, 2004)'
_computing_data_reduction 'SAINT-Plus (Bruker, 2001)'
_computing_molecular_graphics 'SHELXTL (Sheldrick, 2008)'
_computing_publication_material 'SHELXTL (Sheldrick, 2008)'
_computing_structure_refinement 'SHELXL97 (Sheldrick, 2008)'
_computing_structure_solution 'SHELXS97 (Sheldrick, 2008)'
_diffrn_ambient_temperature 296(2)
_diffrn_measured_fraction_theta_full 0.993
_diffrn_measured_fraction_theta_max 0.993
_diffrn_measurement_device_type 'Bruker APEXII CCD'
_diffrn_measurement_method '\f- and \w-scans'
_diffrn_radiation_monochromator graphite
_diffrn_radiation_source 'fine-focus sealed tube'
_diffrn_radiation_type MoK\a
_diffrn_radiation_wavelength 0.71073
_diffrn_reflns_av_R_equivalents 0.0433
_diffrn_reflns_av_sigmaI/netI 0.0388
_diffrn_reflns_limit_h_max 12
_diffrn_reflns_limit_h_min -12
_diffrn_reflns_limit_k_max 16
_diffrn_reflns_limit_k_min -21
_diffrn_reflns_limit_l_max 16
_diffrn_reflns_limit_l_min -16
_diffrn_reflns_number 11151
_diffrn_reflns_theta_full 25.00
_diffrn_reflns_theta_max 25.00
_diffrn_reflns_theta_min 1.96
_diffrn_standards_number 0
_exptl_absorpt_coefficient_mu 2.132
_exptl_absorpt_correction_T_max 0.8479
_exptl_absorpt_correction_T_min 0.7839
_exptl_absorpt_correction_type multi-scan
_exptl_absorpt_process_details '(SADABS; Bruker, 2001)'
_exptl_crystal_colour colorless
_exptl_crystal_density_diffrn 2.393
_exptl_crystal_density_method 'not measured'
_exptl_crystal_description block
_exptl_crystal_F_000 1656
_exptl_crystal_size_max 0.12
_exptl_crystal_size_mid 0.10
_exptl_crystal_size_min 0.08
_refine_diff_density_max 0.531
_refine_diff_density_min -0.585
_refine_ls_extinction_method none
_refine_ls_goodness_of_fit_ref 1.000
_refine_ls_hydrogen_treatment constr
_refine_ls_matrix_type full
_refine_ls_number_parameters 336
_refine_ls_number_reflns 4167
_refine_ls_number_restraints 0
_refine_ls_restrained_S_all 1.000
_refine_ls_R_factor_all 0.0314
_refine_ls_R_factor_gt 0.0220
_refine_ls_shift/su_max 0.001
_refine_ls_shift/su_mean 0.000
_refine_ls_structure_factor_coef Fsqd
_refine_ls_weighting_details 'calc w=1/[\s^2^(Fo^2^)+(0.0300P)^2^+3.2003P] where P=(Fo^2^+2Fc^2^)/3'
_refine_ls_weighting_scheme calc
_refine_ls_wR_factor_gt 0.0552
_refine_ls_wR_factor_ref 0.0627
_reflns_number_gt 3566
_reflns_number_total 4167
_reflns_threshold_expression I>2\s(I)
_cod_data_source_file wm2318.cif
_cod_data_source_block I
_cod_depositor_comments
;
The following automatic conversions were performed:
'_symmetry_cell_setting' value 'Monoclinic' changed to 'monoclinic'
according to '/home/saulius/struct/CIF-dictionaries/cif_core.dic'
dictionary named 'cif_core.dic' version 2.4.1 from 2010-06-29.

Automatic conversion script
Id: cif_fix_enum 1527 2010-12-29 10:47:43Z saulius 
;
_cod_original_cell_volume 2381.6(5)
_cod_original_sg_symbol_H-M 'P 21/n'
_cod_database_code 2226009
_cod_database_fobs_code 2226009

loop_
_symmetry_equiv_pos_as_xyz
'x, y, z'
'-x+1/2, y+1/2, -z+1/2'
'-x, -y, -z'
'x-1/2, -y-1/2, z-1/2'

loop_
_atom_site_type_symbol
_atom_site_label
_atom_site_fract_x
_atom_site_fract_y
_atom_site_fract_z
_atom_site_U_iso_or_equiv
_atom_site_adp_type
_atom_site_calc_flag
_atom_site_refinement_flags
_atom_site_occupancy
_atom_site_disorder_assembly
_atom_site_disorder_group
C C1 0.2704(6) 0.7102(3) 0.2134(4) 0.0630(14) Uani d . 1 . .
H H1A 0.3083 0.7395 0.2763 0.094 Uiso calc R 1 . .
H H1B 0.2536 0.6599 0.2307 0.094 Uiso calc R 1 . .
H H1C 0.1853 0.7323 0.1677 0.094 Uiso calc R 1 . .
C C2 0.3686(5) 0.7086(2) 0.1602(3) 0.0467(11) Uani d . 1 . .
C C3 0.5050(5) 0.6647(2) 0.0825(3) 0.0432(11) Uani d . 1 . .
C C4 0.5084(5) 0.7430(2) 0.0804(3) 0.0450(11) Uani d . 1 . .
C C5 0.5869(6) 0.7808(3) 0.0347(3) 0.0582(14) Uani d . 1 . .
H H5 0.5910 0.8329 0.0340 0.070 Uiso calc R 1 . .
C C6 0.6577(6) 0.7372(3) -0.0094(4) 0.0628(15) Uani d . 1 . .
H H6 0.7106 0.7608 -0.0414 0.075 Uiso calc R 1 . .
C C7 0.6544(6) 0.6583(3) -0.0086(4) 0.0577(13) Uani d . 1 . .
H H7 0.7048 0.6310 -0.0394 0.069 Uiso calc R 1 . .
C C8 0.5768(5) 0.6212(2) 0.0378(3) 0.0484(11) Uani d . 1 . .
H H8 0.5731 0.5690 0.0388 0.058 Uiso calc R 1 . .
C C9 0.9368(6) 0.7591(3) 0.2339(4) 0.0662(15) Uani d . 1 . .
H H9A 0.9239 0.7804 0.1668 0.099 Uiso calc R 1 . .
H H9B 0.9127 0.7068 0.2256 0.099 Uiso calc R 1 . .
H H9C 1.0315 0.7644 0.2801 0.099 Uiso calc R 1 . .
C C10 0.8481(6) 0.7986(3) 0.2785(3) 0.0553(13) Uani d . 1 . .
C C11 0.7365(5) 0.8896(3) 0.3277(3) 0.0504(12) Uani d . 1 . .
C C12 0.7073(5) 0.8199(3) 0.3619(3) 0.0535(13) Uani d . 1 . .
C C13 0.6212(6) 0.8145(3) 0.4162(4) 0.0681(16) Uani d . 1 . .
H H13 0.5999 0.7685 0.4381 0.082 Uiso calc R 1 . .
C C14 0.5692(6) 0.8797(4) 0.4361(4) 0.0759(17) Uani d . 1 . .
H H14 0.5109 0.8777 0.4728 0.091 Uiso calc R 1 . .
C C15 0.5990(6) 0.9503(4) 0.4041(4) 0.0716(16) Uani d . 1 . .
H H15 0.5611 0.9936 0.4199 0.086 Uiso calc R 1 . .
C C16 0.6846(6) 0.9552(3) 0.3490(4) 0.0592(13) Uani d . 1 . .
H H16 0.7061 1.0013 0.3273 0.071 Uiso calc R 1 . .
Mo Mo1 0.04862(3) 0.096451(15) 1.00469(2) 0.02172(9) Uani d . 1 . .
Mo Mo2 -0.15562(4) 0.030802(16) 0.78252(2) 0.02654(9) Uani d . 1 . .
Mo Mo3 0.16768(3) -0.051020(16) 0.89081(2) 0.02505(9) Uani d . 1 . .
Mo Mo4 0.37656(4) 0.016654(17) 1.11342(3) 0.02963(10) Uani d . 1 . .
N N1 0.4180(4) 0.64678(18) 0.1335(3) 0.0448(9) Uani d . 1 . .
H H1 0.3986 0.6018 0.1462 0.054 Uiso calc R 1 . .
N N2 0.4224(5) 0.76737(19) 0.1295(3) 0.0508(10) Uani d . 1 . .
H H2 0.4062 0.8136 0.1388 0.061 Uiso calc R 1 . .
N N3 0.7772(5) 0.7662(2) 0.3297(3) 0.0555(11) Uani d . 1 . .
H H3 0.7754 0.7188 0.3409 0.067 Uiso calc R 1 . .
N N4 0.8238(4) 0.8718(2) 0.2755(3) 0.0544(11) Uani d . 1 . .
H H4 0.8574 0.9042 0.2453 0.065 Uiso calc R 1 . .
O O1 0.2370(3) -0.13795(14) 0.9258(2) 0.0361(6) Uani d . 1 . .
O O2 0.1516(3) -0.03926(15) 0.7647(2) 0.0384(7) Uani d . 1 . .
O O3 0.3162(3) 0.01243(13) 0.96278(19) 0.0307(6) Uani d . 1 . .
O O4 0.0395(3) 0.06073(12) 0.86774(17) 0.0251(5) Uani d . 1 . .
O O5 -0.1357(3) 0.00303(15) 0.67023(19) 0.0377(7) Uani d . 1 . .
O O6 -0.3086(3) -0.02676(13) 0.77550(19) 0.0313(6) Uani d . 1 . .
O O7 -0.2220(3) 0.11838(14) 0.7564(2) 0.0405(7) Uani d . 1 . .
O O8 -0.1309(3) 0.02939(12) 0.95578(17) 0.0242(5) Uani d . 1 . .
O O9 -0.0207(3) 0.18273(13) 0.97196(19) 0.0327(6) Uani d . 1 . .
O O10 0.0283(3) 0.07826(12) 1.13665(17) 0.0238(5) Uani d . 1 . .
O O11 0.2261(3) 0.11265(13) 1.05853(19) 0.0291(6) Uani d . 1 . .
O O12 0.5156(3) 0.07420(16) 1.1525(2) 0.0429(7) Uani d . 1 . .
O O13 0.4390(3) -0.07249(15) 1.1401(2) 0.0398(7) Uani d . 1 . .

loop_
_atom_site_aniso_label
_atom_site_aniso_U_11
_atom_site_aniso_U_22
_atom_site_aniso_U_33
_atom_site_aniso_U_12
_atom_site_aniso_U_13
_atom_site_aniso_U_23
C1 0.079(4) 0.043(3) 0.070(3) 0.022(3) 0.032(3) 0.014(2)
C2 0.056(3) 0.030(2) 0.044(2) 0.008(2) 0.008(2) 0.0069(18)
C3 0.052(3) 0.028(2) 0.040(2) -0.009(2) 0.006(2) 0.0075(17)
C4 0.054(3) 0.027(2) 0.038(2) -0.007(2) 0.001(2) 0.0049(17)
C5 0.071(4) 0.038(3) 0.050(3) -0.023(3) 0.005(3) 0.011(2)
C6 0.070(4) 0.057(3) 0.055(3) -0.027(3) 0.017(3) 0.008(2)
C7 0.059(4) 0.057(3) 0.053(3) -0.014(3) 0.017(3) 0.000(2)
C8 0.060(3) 0.035(2) 0.048(2) -0.006(2) 0.018(2) 0.002(2)
C9 0.078(5) 0.060(3) 0.057(3) -0.004(3) 0.022(3) 0.012(3)
C10 0.056(4) 0.055(3) 0.042(2) -0.017(3) 0.005(2) 0.019(2)
C11 0.037(3) 0.054(3) 0.049(2) -0.013(2) 0.004(2) 0.021(2)
C12 0.045(3) 0.059(3) 0.045(2) -0.020(3) 0.005(2) 0.022(2)
C13 0.065(4) 0.071(4) 0.067(3) -0.018(3) 0.023(3) 0.025(3)
C14 0.058(4) 0.103(5) 0.073(4) -0.003(4) 0.030(3) 0.026(4)
C15 0.057(4) 0.078(4) 0.075(3) 0.007(3) 0.020(3) 0.023(3)
C16 0.045(3) 0.056(3) 0.068(3) -0.003(3) 0.012(3) 0.023(3)
Mo1 0.0292(2) 0.01279(14) 0.02839(15) 0.00022(12) 0.01688(14) 0.00018(11)
Mo2 0.0334(2) 0.01937(16) 0.02819(16) 0.00220(13) 0.01317(15) 0.00172(12)
Mo3 0.0308(2) 0.01887(15) 0.03238(16) 0.00054(13) 0.01981(15) -0.00203(12)
Mo4 0.0279(2) 0.02408(17) 0.03886(18) 0.00065(13) 0.01489(16) -0.00324(13)
N1 0.058(3) 0.0221(16) 0.054(2) 0.0012(17) 0.022(2) 0.0097(15)
N2 0.070(3) 0.0210(17) 0.049(2) 0.0021(18) 0.009(2) 0.0086(15)
N3 0.062(3) 0.046(2) 0.050(2) -0.019(2) 0.012(2) 0.0170(18)
N4 0.050(3) 0.049(2) 0.058(2) -0.0124(19) 0.014(2) 0.0295(19)
O1 0.0372(18) 0.0232(13) 0.0545(16) 0.0030(12) 0.0251(14) -0.0021(12)
O2 0.048(2) 0.0385(15) 0.0393(14) -0.0047(13) 0.0280(14) -0.0034(12)
O3 0.0336(17) 0.0265(13) 0.0407(14) -0.0021(11) 0.0240(13) -0.0025(11)
O4 0.0326(16) 0.0182(11) 0.0307(12) -0.0016(10) 0.0191(12) 0.0002(10)
O5 0.050(2) 0.0327(14) 0.0330(13) 0.0010(13) 0.0192(13) 0.0012(11)
O6 0.0319(17) 0.0275(13) 0.0342(13) -0.0010(11) 0.0121(12) -0.0037(11)
O7 0.044(2) 0.0242(14) 0.0467(15) 0.0063(13) 0.0105(14) 0.0023(12)
O8 0.0260(15) 0.0180(11) 0.0331(12) 0.0023(10) 0.0161(11) 0.0010(10)
O9 0.0456(19) 0.0192(12) 0.0389(13) 0.0050(12) 0.0223(13) 0.0019(10)
O10 0.0301(16) 0.0175(11) 0.0277(11) -0.0007(10) 0.0154(11) -0.0018(9)
O11 0.0333(17) 0.0208(12) 0.0385(13) -0.0022(11) 0.0197(12) -0.0015(10)
O12 0.0305(18) 0.0396(16) 0.0591(17) -0.0047(13) 0.0176(14) -0.0087(14)
O13 0.0398(19) 0.0302(14) 0.0492(15) 0.0072(13) 0.0167(14) -0.0008(13)

loop_
_atom_type_symbol
_atom_type_description
_atom_type_scat_dispersion_real
_atom_type_scat_dispersion_imag
_atom_type_scat_source
C C 0.0033 0.0016 'International Tables Vol C Tables 4.2.6.8 and 6.1.1.4'
H H 0.0000 0.0000 'International Tables Vol C Tables 4.2.6.8 and 6.1.1.4'
N N 0.0061 0.0033 'International Tables Vol C Tables 4.2.6.8 and 6.1.1.4'
O O 0.0106 0.0060 'International Tables Vol C Tables 4.2.6.8 and 6.1.1.4'
Mo Mo -1.6832 0.6857 'International Tables Vol C Tables 4.2.6.8 and 6.1.1.4'

loop_
_geom_angle_atom_site_label_1
_geom_angle_atom_site_label_2
_geom_angle_atom_site_label_3
_geom_angle_site_symmetry_1
_geom_angle_site_symmetry_3
_geom_angle
_geom_angle_publ_flag
C2 C1 H1A . . 109.5 ?
C2 C1 H1B . . 109.5 ?
H1A C1 H1B . . 109.5 ?
C2 C1 H1C . . 109.5 ?
H1A C1 H1C . . 109.5 ?
H1B C1 H1C . . 109.5 ?
N2 C2 N1 . . 107.8(4) ?
N2 C2 C1 . . 127.1(4) ?
N1 C2 C1 . . 125.1(4) ?
N1 C3 C8 . . 132.5(4) ?
N1 C3 C4 . . 105.5(4) ?
C8 C3 C4 . . 122.0(4) ?
C5 C4 N2 . . 132.7(4) ?
C5 C4 C3 . . 121.2(5) ?
N2 C4 C3 . . 106.1(4) ?
C6 C5 C4 . . 116.4(4) ?
C6 C5 H5 . . 121.8 ?
C4 C5 H5 . . 121.8 ?
C5 C6 C7 . . 123.0(5) ?
C5 C6 H6 . . 118.5 ?
C7 C6 H6 . . 118.5 ?
C8 C7 C6 . . 120.2(5) ?
C8 C7 H7 . . 119.9 ?
C6 C7 H7 . . 119.9 ?
C3 C8 C7 . . 117.2(4) ?
C3 C8 H8 . . 121.4 ?
C7 C8 H8 . . 121.4 ?
C10 C9 H9A . . 109.5 ?
C10 C9 H9B . . 109.5 ?
H9A C9 H9B . . 109.5 ?
C10 C9 H9C . . 109.5 ?
H9A C9 H9C . . 109.5 ?
H9B C9 H9C . . 109.5 ?
N4 C10 N3 . . 107.6(5) ?
N4 C10 C9 . . 126.9(4) ?
N3 C10 C9 . . 125.5(5) ?
C16 C11 N4 . . 134.1(4) ?
C16 C11 C12 . . 121.8(5) ?
N4 C11 C12 . . 104.1(4) ?
N3 C12 C13 . . 131.7(5) ?
N3 C12 C11 . . 107.1(4) ?
C13 C12 C11 . . 121.1(5) ?
C14 C13 C12 . . 116.6(5) ?
C14 C13 H13 . . 121.7 ?
C12 C13 H13 . . 121.7 ?
C13 C14 C15 . . 123.2(5) ?
C13 C14 H14 . . 118.4 ?
C15 C14 H14 . . 118.4 ?
C16 C15 C14 . . 119.8(6) ?
C16 C15 H15 . . 120.1 ?
C14 C15 H15 . . 120.1 ?
C11 C16 C15 . . 117.4(5) ?
C11 C16 H16 . . 121.3 ?
C15 C16 H16 . . 121.3 ?
O9 Mo1 O11 . . 104.19(13) ?
O9 Mo1 O10 . . 102.34(10) ?
O11 Mo1 O10 . . 96.18(11) ?
O9 Mo1 O4 . . 100.32(10) ?
O11 Mo1 O4 . . 96.74(10) ?
O10 Mo1 O4 . . 150.22(9) ?
O9 Mo1 O8 . . 100.83(12) ?
O11 Mo1 O8 . . 154.98(10) ?
O10 Mo1 O8 . . 78.64(9) ?
O4 Mo1 O8 . . 78.32(9) ?
O9 Mo1 O8 . 3_557 175.91(12) ?
O11 Mo1 O8 . 3_557 79.83(10) ?
O10 Mo1 O8 . 3_557 77.76(8) ?
O4 Mo1 O8 . 3_557 78.28(8) ?
O8 Mo1 O8 . 3_557 75.15(10) ?
O9 Mo1 Mo3 . 3_557 92.48(9) ?
O11 Mo1 Mo3 . 3_557 132.03(7) ?
O10 Mo1 Mo3 . 3_557 35.91(8) ?
O4 Mo1 Mo3 . 3_557 124.42(7) ?
O8 Mo1 Mo3 . 3_557 46.11(6) ?
O8 Mo1 Mo3 3_557 3_557 85.24(5) ?
O9 Mo1 Mo2 . . 90.71(9) ?
O11 Mo1 Mo2 . . 132.94(7) ?
O10 Mo1 Mo2 . . 124.25(7) ?
O4 Mo1 Mo2 . . 36.25(7) ?
O8 Mo1 Mo2 . . 45.61(6) ?
O8 Mo1 Mo2 3_557 . 85.92(6) ?
Mo3 Mo1 Mo2 3_557 . 90.460(15) ?
O7 Mo2 O5 . . 104.76(13) ?
O7 Mo2 O6 . . 102.64(13) ?
O5 Mo2 O6 . . 101.01(12) ?
O7 Mo2 O4 . . 97.22(12) ?
O5 Mo2 O4 . . 99.18(12) ?
O6 Mo2 O4 . . 146.89(10) ?
O7 Mo2 O8 . . 96.12(11) ?
O5 Mo2 O8 . . 158.55(11) ?
O6 Mo2 O8 . . 78.74(9) ?
O4 Mo2 O8 . . 72.97(8) ?
O7 Mo2 O10 . 3_557 164.81(11) ?
O5 Mo2 O10 . 3_557 87.08(10) ?
O6 Mo2 O10 . 3_557 83.97(10) ?
O4 Mo2 O10 . 3_557 71.11(9) ?
O8 Mo2 O10 . 3_557 71.52(8) ?
O7 Mo2 Mo1 . . 86.53(10) ?
O5 Mo2 Mo1 . . 134.48(10) ?
O6 Mo2 Mo1 . . 119.64(7) ?
O4 Mo2 Mo1 . . 35.30(6) ?
O8 Mo2 Mo1 . . 40.91(6) ?
O10 Mo2 Mo1 3_557 . 78.35(6) ?
O2 Mo3 O1 . . 105.60(13) ?
O2 Mo3 O3 . . 102.02(12) ?
O1 Mo3 O3 . . 102.64(13) ?
O2 Mo3 O10 . 3_557 98.07(12) ?
O1 Mo3 O10 . 3_557 97.49(12) ?
O3 Mo3 O10 . 3_557 146.37(9) ?
O2 Mo3 O8 . 3_557 158.12(11) ?
O1 Mo3 O8 . 3_557 95.34(10) ?
O3 Mo3 O8 . 3_557 78.99(9) ?
O10 Mo3 O8 3_557 3_557 72.51(9) ?
O2 Mo3 O4 . . 85.84(11) ?
O1 Mo3 O4 . . 165.57(10) ?
O3 Mo3 O4 . . 83.04(10) ?
O10 Mo3 O4 3_557 . 71.77(8) ?
O8 Mo3 O4 3_557 . 72.51(8) ?
O2 Mo3 Mo1 . 3_557 132.68(10) ?
O1 Mo3 Mo1 . 3_557 86.67(9) ?
O3 Mo3 Mo1 . 3_557 119.94(7) ?
O10 Mo3 Mo1 3_557 3_557 34.61(6) ?
O8 Mo3 Mo1 3_557 3_557 40.95(6) ?
O4 Mo3 Mo1 . 3_557 79.05(5) ?
O12 Mo4 O13 . . 106.33(15) ?
O12 Mo4 O6 . 3_557 102.94(12) ?
O13 Mo4 O6 . 3_557 98.20(12) ?
O12 Mo4 O3 . . 104.89(12) ?
O13 Mo4 O3 . . 97.98(12) ?
O6 Mo4 O3 3_557 . 142.20(11) ?
O12 Mo4 O11 . . 93.22(12) ?
O13 Mo4 O11 . . 160.46(12) ?
O6 Mo4 O11 3_557 . 76.92(10) ?
O3 Mo4 O11 . . 76.46(9) ?
C2 N1 C3 . . 110.6(4) ?
C2 N1 H1 . . 124.7 ?
C3 N1 H1 . . 124.7 ?
C2 N2 C4 . . 110.0(4) ?
C2 N2 H2 . . 125.0 ?
C4 N2 H2 . . 125.0 ?
C10 N3 C12 . . 110.0(4) ?
C10 N3 H3 . . 125.0 ?
C12 N3 H3 . . 125.0 ?
C10 N4 C11 . . 111.2(4) ?
C10 N4 H4 . . 124.4 ?
C11 N4 H4 . . 124.4 ?
Mo3 O3 Mo4 . . 117.45(12) ?
Mo1 O4 Mo2 . . 108.44(11) ?
Mo1 O4 Mo3 . . 109.11(10) ?
Mo2 O4 Mo3 . . 104.92(9) ?
Mo2 O6 Mo4 . 3_557 118.36(13) ?
Mo1 O8 Mo2 . . 93.48(8) ?
Mo1 O8 Mo3 . 3_557 92.93(9) ?
Mo2 O8 Mo3 . 3_557 162.00(12) ?
Mo1 O8 Mo1 . 3_557 104.85(10) ?
Mo2 O8 Mo1 . 3_557 97.79(8) ?
Mo3 O8 Mo1 3_557 3_557 96.78(8) ?
Mo1 O10 Mo3 . 3_557 109.48(11) ?
Mo1 O10 Mo2 . 3_557 109.51(9) ?
Mo3 O10 Mo2 3_557 3_557 104.12(9) ?
Mo1 O11 Mo4 . . 120.98(12) ?

loop_
_geom_bond_atom_site_label_1
_geom_bond_atom_site_label_2
_geom_bond_site_symmetry_2
_geom_bond_distance
_geom_bond_publ_flag
C1 C2 . 1.473(7) ?
C1 H1A . 0.9600 ?
C1 H1B . 0.9600 ?
C1 H1C . 0.9600 ?
C2 N2 . 1.332(6) ?
C2 N1 . 1.326(5) ?
C3 N1 . 1.384(6) ?
C3 C8 . 1.378(6) ?
C3 C4 . 1.395(5) ?
C4 C5 . 1.386(7) ?
C4 N2 . 1.386(6) ?
C5 C6 . 1.366(8) ?
C5 H5 . 0.9300 ?
C6 C7 . 1.405(7) ?
C6 H6 . 0.9300 ?
C7 C8 . 1.379(6) ?
C7 H7 . 0.9300 ?
C8 H8 . 0.9300 ?
C9 C10 . 1.474(8) ?
C9 H9A . 0.9600 ?
C9 H9B . 0.9600 ?
C9 H9C . 0.9600 ?
C10 N4 . 1.326(6) ?
C10 N3 . 1.335(6) ?
C11 C16 . 1.366(7) ?
C11 N4 . 1.399(6) ?
C11 C12 . 1.402(6) ?
C12 N3 . 1.377(7) ?
C12 C13 . 1.377(7) ?
C13 C14 . 1.353(8) ?
C13 H13 . 0.9300 ?
C14 C15 . 1.407(8) ?
C14 H14 . 0.9300 ?
C15 C16 . 1.381(8) ?
C15 H15 . 0.9300 ?
C16 H16 . 0.9300 ?
Mo1 O9 . 1.686(2) ?
Mo1 O11 . 1.746(3) ?
Mo1 O10 . 1.939(2) ?
Mo1 O4 . 1.961(2) ?
Mo1 O8 . 2.112(2) ?
Mo1 O8 3_557 2.388(2) ?
Mo1 Mo3 3_557 3.2178(5) ?
Mo1 Mo2 . 3.2189(6) ?
Mo2 O7 . 1.689(3) ?
Mo2 O5 . 1.712(2) ?
Mo2 O6 . 1.874(3) ?
Mo2 O4 . 2.007(3) ?
Mo2 O8 . 2.304(2) ?
Mo2 O10 3_557 2.380(2) ?
Mo3 O2 . 1.696(2) ?
Mo3 O1 . 1.700(3) ?
Mo3 O3 . 1.874(3) ?
Mo3 O10 3_557 2.002(2) ?
Mo3 O8 3_557 2.322(2) ?
Mo3 O4 . 2.354(2) ?
Mo3 Mo1 3_557 3.2178(5) ?
Mo4 O12 . 1.694(3) ?
Mo4 O13 . 1.703(3) ?
Mo4 O6 3_557 1.928(2) ?
Mo4 O3 . 1.930(2) ?
Mo4 O11 . 2.253(3) ?
Mo4 O8 3_557 2.519(3) ?
N1 H1 . 0.8600 ?
N2 H2 . 0.8600 ?
N3 H3 . 0.8600 ?
N4 H4 . 0.8600 ?
O6 Mo4 3_557 1.928(2) ?
O8 Mo3 3_557 2.322(2) ?
O8 Mo1 3_557 2.388(2) ?
O10 Mo3 3_557 2.002(2) ?
O10 Mo2 3_557 2.380(2) ?

loop_
_geom_hbond_atom_site_label_D
_geom_hbond_atom_site_label_H
_geom_hbond_atom_site_label_A
_geom_hbond_site_symmetry_A
_geom_hbond_distance_DH
_geom_hbond_distance_HA
_geom_hbond_distance_DA
_geom_hbond_angle_DHA
N1 H1 O5 4_665 0.86 1.95 2.811(4) 175.7
N2 H2 O13 1_564 0.86 2.06 2.857(4) 154.7
N3 H3 O1 4_665 0.86 1.99 2.752(4) 147.0
N4 H4 O4 3_666 0.86 2.30 3.089(4) 153.5
N4 H4 O2 3_666 0.86 2.41 3.060(5) 133.0
